data_9001917
loop_
_publ_author_name
'Sarp, H.'
'Cerny, R.'

_publ_section_title
;
 Description and crystal structure of yvonite, Cu(AsO3OH)2H2O
;
_journal_name_full 'American Mineralogist'
_journal_page_first 383
_journal_page_last 389
_journal_volume 83
_journal_year 1998
_chemical_formula_sum 'As Cu H5 O6'
_chemical_name_mineral Yvonite
_space_group_IT_number 2
_symmetry_space_group_name_Hall '-P 1'
_symmetry_space_group_name_H-M 'P -1'
_cell_angle_alpha 89.32
_cell_angle_beta 86.55
_cell_angle_gamma 74.43
_cell_formula_units_Z 4
_cell_length_a 7.632
_cell_length_b 11.168
_cell_length_c 6.020
_cell_volume 493.380
_database_code_amcsd 0001977
_exptl_crystal_density_diffrn 3.224
_cod_original_formula_sum 'Cu As (O6 H5)'
_cod_database_code 9001917

loop_
_space_group_symop_operation_xyz
x,y,z
-x,-y,-z

loop_
_atom_site_aniso_label
_atom_site_aniso_U_11
_atom_site_aniso_U_22
_atom_site_aniso_U_33
_atom_site_aniso_U_12
_atom_site_aniso_U_13
_atom_site_aniso_U_23
Cu1 0.01200 0.00800 0.01800 -0.00310 -0.00600 0.00380
Cu2 0.01300 0.00900 0.01500 -0.00100 -0.00500 -0.00020
As1 0.00910 0.00700 0.01300 -0.00100 -0.00140 0.00280
As2 0.00750 0.00650 0.01300 -0.00050 -0.00140 -0.00010
O-H1 0.01300 0.01100 0.01200 -0.00500 0.00200 0.00000
Wat2 0.01200 0.01100 0.00500 -0.00200 0.00300 -0.00200
Wat3 0.01300 0.01000 0.01400 -0.00200 0.00200 -0.00100
O4 0.01000 0.01100 0.01600 -0.00500 0.00300 -0.00100
O5 0.01000 0.00900 0.01300 -0.00200 0.00000 0.00100
O6 0.01100 0.01100 0.01500 -0.00200 0.00200 -0.00400
Wat7 0.01700 0.01900 0.01800 -0.00600 -0.00400 0.00300
Wat8 0.01700 0.01800 0.01300 -0.00400 -0.00300 0.00400
O9 0.01200 0.01600 0.01000 -0.00300 0.00000 -0.00200
O-H10 0.01300 0.01600 0.02000 0.00000 -0.00400 0.00100
O11 0.01000 0.01200 0.01100 -0.00400 -0.00400 -0.00100
O12 0.01400 0.01600 0.01600 -0.00100 -0.00500 0.00100

loop_
_atom_site_label
_atom_site_fract_x
_atom_site_fract_y
_atom_site_fract_z
_atom_site_type_symbol
_atom_site_attached_hydrogens
Cu1 0.11410 0.80340 0.21450 Cu 0
Cu2 0.08650 0.66310 0.72430 Cu 0
As1 0.16630 0.07300 0.14640 As 0
As2 0.15790 0.36760 0.67520 As 0
O-H1 0.34800 0.13770 0.10200 O 1
Wat2 0.70900 0.28700 0.14700 O 2
Wat3 0.37500 0.45190 0.15900 O 2
O4 0.00300 0.66860 0.16100 O 0
O5 0.24700 0.92710 0.24200 O 0
O6 0.01700 0.16080 0.33500 O 0
Wat7 0.63300 0.08440 0.34600 O 2
Wat8 0.31600 0.68040 0.35500 O 2
O9 0.11300 0.38040 0.40400 O 0
O-H10 0.36200 0.24570 0.69000 O 1
O11 0.21900 0.49080 0.76600 O 0
O12 0.09400 0.07470 0.88900 O 0

loop_
_cod_changelog_entry_id
_cod_changelog_entry_author
_cod_changelog_entry_date
_cod_changelog_entry_text
1
;cod-tools version 3.8.0
Id: cif_guess_AMCSD_atom_types 9574 2023-05-10 09:00:05Z saulius
;
2023-05-10T18:47:50+03:00
;Derived atom types and hydrogen counts
from atom names that follow the AMCSD naming convention
(Wat == water, O-H == hydroxyl).
;
2
;cod-tools version 3.10.1
Id: cif_fix_AMCSD_aniso_labels 10200 2024-08-01 14:09:44Z saulius
;
2024-08-02T12:20:07+03:00
;Changed the following '_atom_site_aniso_label' values:
'OH1' -> 'O-H1'
'OH10' -> 'O-H10'
;

loop_
_cod_related_entry_id
_cod_related_entry_database
_cod_related_entry_code
1 AMCSD 0001977
